data_2223881
loop_
_publ_author_name
'Yan, Fu-Lin'
'Di, Xue-Mei'
'Feng, Chuang'
'Hou, Rei-Jie'

_publ_section_title 1\a,11\a,15\b-Triacetoxy-7\b-hydroxy-7\a,20-epoxy-<i>ent</i>-kaur-16-en-6-one
_journal_coeditor_code JJ2009
_journal_issue 11
_journal_name_full 'Acta Crystallographica Section E'
_journal_page_first o2770
_journal_paper_doi 10.1107/S1600536809041828
_journal_volume 65
_journal_year 2009
_chemical_formula_iupac 'C26 H34 O9'
_chemical_formula_moiety 'C26 H34 O9'
_chemical_formula_sum 'C26 H34 O9'
_chemical_formula_weight 490.53
_chemical_name_systematic
;
1\a,11\a,15\b-Triacetoxy-7\b-hydroxy-7\a,20-epoxy-<i>ent</i>-kaur-16-en-6-one
;
_space_group_IT_number 19
_symmetry_cell_setting orthorhombic
_symmetry_space_group_name_Hall 'P 2ac 2ab'
_symmetry_space_group_name_H-M 'P 21 21 21'
_atom_sites_solution_hydrogens geom
_atom_sites_solution_primary direct
_atom_sites_solution_secondary difmap
_audit_creation_method SHELXL-97
_cell_angle_alpha 90.00
_cell_angle_beta 90.00
_cell_angle_gamma 90.00
_cell_formula_units_Z 4
_cell_length_a 11.3317(5)
_cell_length_b 11.5061(4)
_cell_length_c 19.0663(6)
_cell_measurement_reflns_used 8353
_cell_measurement_temperature 93(2)
_cell_measurement_theta_max 27.50
_cell_measurement_theta_min 3.20
_cell_volume 2485.93(16)
_computing_cell_refinement '<i>CrystalClear</i> (Rigaku, 2008)'
_computing_data_collection '<i>CrystalClear</i> (Rigaku, 2008)'
_computing_data_reduction '<i>CrystalClear</i> (Rigaku, 2008)'
_computing_molecular_graphics '<i>SHELXTL</i> (Sheldrick, 2008)'
_computing_publication_material '<i>SHELXTL</i> (Sheldrick, 2008)'
_computing_structure_refinement '<i>SHELXL97</i> (Sheldrick, 2008)'
_computing_structure_solution '<i>SHELXS97</i> (Sheldrick, 2008)'
_diffrn_ambient_temperature 93(2)
_diffrn_detector_area_resol_mean 28.5714
_diffrn_measured_fraction_theta_full 0.987
_diffrn_measured_fraction_theta_max 0.987
_diffrn_measurement_device_type 'Rigaku AFC10/Saturn724+'
_diffrn_measurement_method Multi-scan
_diffrn_radiation_monochromator graphite
_diffrn_radiation_source 'Rotating Anode'
_diffrn_radiation_type MoK\a
_diffrn_radiation_wavelength 0.71073
_diffrn_reflns_av_R_equivalents 0.0294
_diffrn_reflns_av_sigmaI/netI 0.0247
_diffrn_reflns_limit_h_max 12
_diffrn_reflns_limit_h_min -14
_diffrn_reflns_limit_k_max 8
_diffrn_reflns_limit_k_min -14
_diffrn_reflns_limit_l_max 24
_diffrn_reflns_limit_l_min -24
_diffrn_reflns_number 16790
_diffrn_reflns_theta_full 27.48
_diffrn_reflns_theta_max 27.48
_diffrn_reflns_theta_min 3.31
_diffrn_standards_decay_% 0
_diffrn_standards_interval_count 0
_diffrn_standards_interval_time 0
_diffrn_standards_number 0
_exptl_absorpt_coefficient_mu 0.099
_exptl_absorpt_correction_type none
_exptl_crystal_colour Colorless
_exptl_crystal_density_diffrn 1.311
_exptl_crystal_density_method 'not measured'
_exptl_crystal_description Block
_exptl_crystal_F_000 1048
_exptl_crystal_size_max 0.43
_exptl_crystal_size_mid 0.37
_exptl_crystal_size_min 0.33
_refine_diff_density_max 0.210
_refine_diff_density_min -0.182
_refine_ls_extinction_method none
_refine_ls_goodness_of_fit_ref 1.002
_refine_ls_hydrogen_treatment mixed
_refine_ls_matrix_type full
_refine_ls_number_parameters 325
_refine_ls_number_reflns 3165
_refine_ls_number_restraints 0
_refine_ls_restrained_S_all 1.002
_refine_ls_R_factor_all 0.0356
_refine_ls_R_factor_gt 0.0342
_refine_ls_shift/su_max 0.001
_refine_ls_shift/su_mean 0.000
_refine_ls_structure_factor_coef Fsqd
_refine_ls_weighting_details 'calc w=1/[\s^2^(Fo^2^)+(0.0519P)^2^+0.3560P] where P=(Fo^2^+2Fc^2^)/3'
_refine_ls_weighting_scheme calc
_refine_ls_wR_factor_gt 0.0839
_refine_ls_wR_factor_ref 0.0851
_reflns_number_gt 3073
_reflns_number_total 3165
_reflns_threshold_expression >2sigma(I)
_cod_data_source_file jj2009.cif
_cod_data_source_block I
_cod_depositor_comments
;
The following automatic conversions were performed:
'_symmetry_cell_setting' value 'Orthorhombic' changed to 'orthorhombic'
according to '/home/saulius/struct/CIF-dictionaries/cif_core.dic'
dictionary named 'cif_core.dic' version 2.4.1 from 2010-06-29.

Automatic conversion script
Id: cif_fix_enum 1527 2010-12-29 10:47:43Z saulius 

The following automatic conversions were performed:

'_symmetry_cell_setting' value 'Orthorhombic' changed to
'orthorhombic' according to
/home/saulius/struct/CIF-dictionaries/cif_core.dic dictionary named
'cif_core.dic' version 2.4.1 from 2010-06-29.

Automatic conversion script
Id: cif_fix_values 1715 2011-07-08 13:25:40Z adriana 
;
_cod_database_code 2223881
_cod_database_fobs_code 2223881

loop_
_symmetry_equiv_pos_as_xyz
'x, y, z'
'-x+1/2, -y, z+1/2'
'-x, y+1/2, -z+1/2'
'x+1/2, -y+1/2, -z'

loop_
_atom_site_type_symbol
_atom_site_label
_atom_site_fract_x
_atom_site_fract_y
_atom_site_fract_z
_atom_site_U_iso_or_equiv
_atom_site_adp_type
_atom_site_calc_flag
_atom_site_refinement_flags
_atom_site_occupancy
_atom_site_disorder_assembly
_atom_site_disorder_group
O O1 0.38167(12) 0.37232(12) 0.65858(7) 0.0230(3) Uani d . 1 . .
O O2 0.41296(12) 0.53784(11) 0.46276(6) 0.0199(3) Uani d . 1 . .
O O3 0.34305(13) 0.65688(12) 0.37900(7) 0.0278(3) Uani d . 1 . .
O O4 0.10378(13) 0.37757(11) 0.70404(7) 0.0232(3) Uani d . 1 . .
O O5 0.31311(13) 0.40633(13) 0.76801(7) 0.0239(3) Uani d . 1 . .
O O6 0.53506(12) 0.62167(12) 0.58354(7) 0.0230(3) Uani d . 1 . .
O O7 0.60240(13) 0.75251(14) 0.50554(8) 0.0299(3) Uani d . 1 . .
O O8 0.13104(11) 0.65130(11) 0.71188(7) 0.0185(3) Uani d . 1 . .
O O9 0.05804(12) 0.63399(13) 0.82130(7) 0.0266(3) Uani d . 1 . .
C C1 0.29255(16) 0.52505(16) 0.48909(9) 0.0175(4) Uani d . 1 . .
H H1 0.2496 0.6001 0.4821 0.021 Uiso calc R 1 . .
C C2 0.23307(18) 0.43133(17) 0.44501(10) 0.0232(4) Uani d . 1 . .
H H2A 0.2322 0.4557 0.3952 0.028 Uiso calc R 1 . .
H H2B 0.2788 0.3582 0.4485 0.028 Uiso calc R 1 . .
C C3 0.10758(18) 0.41011(18) 0.46967(10) 0.0232(4) Uani d . 1 . .
H H3A 0.0705 0.3512 0.4389 0.028 Uiso calc R 1 . .
H H3B 0.0620 0.4831 0.4649 0.028 Uiso calc R 1 . .
C C4 0.10019(17) 0.36823(16) 0.54617(9) 0.0199(4) Uani d . 1 . .
C C5 0.17123(17) 0.45659(15) 0.59208(9) 0.0170(4) Uani d . 1 . .
H H5 0.1220 0.5287 0.5925 0.020 Uiso calc R 1 . .
C C6 0.18088(17) 0.42097(15) 0.66877(9) 0.0170(4) Uani d . 1 . .
C C7 0.30344(17) 0.44315(16) 0.69929(9) 0.0193(4) Uani d . 1 . .
C C8 0.33202(17) 0.57276(15) 0.69257(9) 0.0174(4) Uani d . 1 . .
C C9 0.32401(16) 0.60840(15) 0.61315(9) 0.0168(4) Uani d . 1 . .
H H9 0.2514 0.6575 0.6096 0.020 Uiso calc R 1 . .
C C10 0.29698(16) 0.49793(15) 0.56786(9) 0.0169(4) Uani d . 1 . .
C C11 0.42551(17) 0.68795(16) 0.59020(10) 0.0205(4) Uani d . 1 . .
H H11 0.4056 0.7232 0.5437 0.025 Uiso calc R 1 . .
C C12 0.44686(19) 0.78558(17) 0.64350(10) 0.0242(4) Uani d . 1 . .
H H12A 0.3891 0.8486 0.6350 0.029 Uiso calc R 1 . .
H H12B 0.5268 0.8180 0.6360 0.029 Uiso calc R 1 . .
C C13 0.43596(18) 0.74467(19) 0.72063(10) 0.0249(4) Uani d . 1 . .
H H13 0.4940 0.7854 0.7516 0.030 Uiso calc R 1 . .
C C14 0.45021(17) 0.61168(18) 0.72499(9) 0.0228(4) Uani d . 1 . .
H H14A 0.4585 0.5849 0.7741 0.027 Uiso calc R 1 . .
H H14B 0.5184 0.5842 0.6971 0.027 Uiso calc R 1 . .
C C15 0.24973(16) 0.64528(17) 0.73956(10) 0.0189(4) Uani d . 1 . .
H H15 0.2465 0.6081 0.7869 0.023 Uiso calc R 1 . .
C C16 0.31041(19) 0.76122(18) 0.74652(10) 0.0247(4) Uani d . 1 . .
C C17 0.2620(2) 0.8570(2) 0.77153(13) 0.0365(5) Uani d . 1 . .
H H17A 0.1823 0.8563 0.7870 0.044 Uiso calc R 1 . .
H H17B 0.3069 0.9266 0.7741 0.044 Uiso calc R 1 . .
C C18 -0.03029(17) 0.37090(18) 0.56763(10) 0.0251(4) Uani d . 1 . .
H H18A -0.0771 0.3276 0.5332 0.030 Uiso calc R 1 . .
H H18B -0.0577 0.4516 0.5694 0.030 Uiso calc R 1 . .
H H18C -0.0394 0.3352 0.6140 0.030 Uiso calc R 1 . .
C C19 0.14350(18) 0.24192(16) 0.55248(11) 0.0254(4) Uani d . 1 . .
H H19A 0.0879 0.1901 0.5286 0.031 Uiso calc R 1 . .
H H19B 0.1486 0.2204 0.6021 0.031 Uiso calc R 1 . .
H H19C 0.2216 0.2349 0.5308 0.031 Uiso calc R 1 . .
C C20 0.38806(17) 0.40401(16) 0.58546(9) 0.0197(4) Uani d . 1 . .
H H20A 0.3734 0.3345 0.5561 0.024 Uiso calc R 1 . .
H H20B 0.4682 0.4332 0.5746 0.024 Uiso calc R 1 . .
C C21 0.42336(18) 0.60148(16) 0.40372(9) 0.0215(4) Uani d . 1 . .
C C22 0.54572(18) 0.59762(19) 0.37348(10) 0.0269(4) Uani d . 1 . .
H H22A 0.5877 0.6694 0.3854 0.032 Uiso calc R 1 . .
H H22B 0.5410 0.5900 0.3224 0.032 Uiso calc R 1 . .
H H22C 0.5884 0.5309 0.3929 0.032 Uiso calc R 1 . .
C C23 0.61675(18) 0.66545(18) 0.54004(10) 0.0257(4) Uani d . 1 . .
C C24 0.72644(19) 0.5931(2) 0.54079(13) 0.0367(5) Uani d . 1 . .
H H24A 0.7804 0.6225 0.5768 0.044 Uiso calc R 1 . .
H H24B 0.7649 0.5973 0.4948 0.044 Uiso calc R 1 . .
H H24C 0.7059 0.5122 0.5512 0.044 Uiso calc R 1 . .
C C25 0.04182(17) 0.63722(15) 0.75910(10) 0.0196(4) Uani d . 1 . .
C C26 -0.07351(17) 0.62392(18) 0.72259(11) 0.0241(4) Uani d . 1 . .
H H26A -0.1368 0.6174 0.7574 0.029 Uiso calc R 1 . .
H H26B -0.0719 0.5537 0.6935 0.029 Uiso calc R 1 . .
H H26C -0.0877 0.6919 0.6928 0.029 Uiso calc R 1 . .
H H5O 0.247(3) 0.370(3) 0.7794(16) 0.058(10) Uiso d . 1 . .

loop_
_atom_site_aniso_label
_atom_site_aniso_U_11
_atom_site_aniso_U_22
_atom_site_aniso_U_33
_atom_site_aniso_U_12
_atom_site_aniso_U_13
_atom_site_aniso_U_23
O1 0.0266(7) 0.0260(6) 0.0164(6) 0.0104(6) 0.0032(5) 0.0041(5)
O2 0.0214(7) 0.0240(6) 0.0143(6) -0.0021(6) 0.0037(5) 0.0021(5)
O3 0.0346(8) 0.0311(7) 0.0178(7) -0.0017(7) -0.0006(6) 0.0050(6)
O4 0.0266(7) 0.0249(6) 0.0182(6) -0.0046(6) 0.0036(6) 0.0027(5)
O5 0.0248(8) 0.0322(7) 0.0147(7) 0.0030(7) -0.0002(5) 0.0073(5)
O6 0.0193(7) 0.0290(7) 0.0207(6) -0.0022(6) 0.0025(5) 0.0004(6)
O7 0.0317(8) 0.0329(7) 0.0251(7) -0.0120(7) 0.0042(7) 0.0001(6)
O8 0.0185(7) 0.0225(6) 0.0146(6) 0.0010(5) -0.0010(5) 0.0005(5)
O9 0.0306(8) 0.0325(7) 0.0168(6) 0.0021(7) 0.0029(6) 0.0005(6)
C1 0.0188(9) 0.0203(8) 0.0133(8) 0.0004(7) 0.0029(7) 0.0001(7)
C2 0.0298(11) 0.0267(10) 0.0131(8) -0.0054(9) 0.0009(8) -0.0024(7)
C3 0.0263(10) 0.0281(9) 0.0151(8) -0.0050(9) -0.0009(8) -0.0017(7)
C4 0.0219(10) 0.0218(8) 0.0160(8) -0.0032(8) 0.0007(7) -0.0012(7)
C5 0.0197(9) 0.0180(8) 0.0132(8) 0.0023(7) 0.0002(7) 0.0003(7)
C6 0.0212(9) 0.0139(7) 0.0160(8) 0.0038(7) 0.0018(7) 0.0000(6)
C7 0.0229(10) 0.0231(9) 0.0119(8) 0.0040(8) 0.0005(7) 0.0029(7)
C8 0.0177(9) 0.0216(8) 0.0130(8) 0.0016(7) -0.0006(7) 0.0014(7)
C9 0.0173(9) 0.0203(8) 0.0129(8) 0.0002(7) -0.0002(7) 0.0003(7)
C10 0.0195(9) 0.0183(8) 0.0130(8) 0.0003(7) 0.0000(7) -0.0006(7)
C11 0.0216(10) 0.0218(9) 0.0181(8) -0.0011(8) 0.0005(7) 0.0012(7)
C12 0.0259(10) 0.0244(9) 0.0223(9) -0.0056(8) 0.0001(8) -0.0022(8)
C13 0.0243(10) 0.0326(10) 0.0178(9) -0.0048(9) -0.0021(8) -0.0045(8)
C14 0.0191(10) 0.0339(10) 0.0154(8) 0.0001(8) -0.0042(7) -0.0001(8)
C15 0.0176(9) 0.0245(9) 0.0147(8) 0.0002(8) -0.0030(7) -0.0019(7)
C16 0.0275(11) 0.0291(9) 0.0175(9) -0.0044(9) -0.0018(8) -0.0064(8)
C17 0.0378(13) 0.0326(11) 0.0392(13) -0.0092(10) 0.0053(10) -0.0127(10)
C18 0.0232(10) 0.0307(10) 0.0214(9) -0.0046(9) -0.0002(8) -0.0016(8)
C19 0.0314(11) 0.0217(9) 0.0232(9) -0.0052(9) 0.0016(8) -0.0021(8)
C20 0.0226(10) 0.0207(8) 0.0157(8) 0.0033(8) 0.0025(7) 0.0022(7)
C21 0.0299(11) 0.0204(9) 0.0142(8) -0.0039(8) 0.0015(7) -0.0010(7)
C22 0.0309(11) 0.0297(10) 0.0202(9) -0.0088(9) 0.0070(8) -0.0012(8)
C23 0.0241(10) 0.0330(10) 0.0199(9) -0.0097(9) 0.0021(8) -0.0031(8)
C24 0.0240(11) 0.0475(13) 0.0386(13) -0.0045(10) 0.0078(9) -0.0033(11)
C25 0.0236(10) 0.0153(8) 0.0199(8) 0.0015(7) 0.0040(8) 0.0007(7)
C26 0.0212(10) 0.0246(9) 0.0265(10) 0.0005(8) 0.0008(8) 0.0006(8)

loop_
_atom_type_symbol
_atom_type_description
_atom_type_scat_dispersion_real
_atom_type_scat_dispersion_imag
_atom_type_scat_source
C C 0.0033 0.0000 'International Tables Vol C Tables 4.2.6.8 and 6.1.1.4'
H H 0.0000 0.0000 'International Tables Vol C Tables 4.2.6.8 and 6.1.1.4'
O O 0.0106 0.0000 'International Tables Vol C Tables 4.2.6.8 and 6.1.1.4'

loop_
_geom_angle_atom_site_label_1
_geom_angle_atom_site_label_2
_geom_angle_atom_site_label_3
_geom_angle_site_symmetry_1
_geom_angle_site_symmetry_3
_geom_angle
_geom_angle_publ_flag
C7 O1 C20 . . 114.25(13) ?
C21 O2 C1 . . 115.03(14) ?
C7 O5 H5O . . 108(2) ?
C23 O6 C11 . . 116.35(15) ?
C25 O8 C15 . . 116.29(14) ?
O2 C1 C2 . . 107.14(14) ?
O2 C1 C10 . . 109.03(14) ?
C2 C1 C10 . . 114.22(15) ?
O2 C1 H1 . . 108.8 ?
C2 C1 H1 . . 108.8 ?
C10 C1 H1 . . 108.8 ?
C3 C2 C1 . . 110.94(16) ?
C3 C2 H2A . . 109.5 ?
C1 C2 H2A . . 109.5 ?
C3 C2 H2B . . 109.5 ?
C1 C2 H2B . . 109.5 ?
H2A C2 H2B . . 108.0 ?
C2 C3 C4 . . 113.27(17) ?
C2 C3 H3A . . 108.9 ?
C4 C3 H3A . . 108.9 ?
C2 C3 H3B . . 108.9 ?
C4 C3 H3B . . 108.9 ?
H3A C3 H3B . . 107.7 ?
C18 C4 C3 . . 107.40(16) ?
C18 C4 C19 . . 107.78(16) ?
C3 C4 C19 . . 110.65(16) ?
C18 C4 C5 . . 109.48(15) ?
C3 C4 C5 . . 107.39(15) ?
C19 C4 C5 . . 113.95(16) ?
C6 C5 C4 . . 113.54(15) ?
C6 C5 C10 . . 107.36(15) ?
C4 C5 C10 . . 119.92(14) ?
C6 C5 H5 . . 104.9 ?
C4 C5 H5 . . 104.9 ?
C10 C5 H5 . . 104.9 ?
O4 C6 C5 . . 126.36(18) ?
O4 C6 C7 . . 120.91(16) ?
C5 C6 C7 . . 112.72(15) ?
O5 C7 O1 . . 106.88(14) ?
O5 C7 C6 . . 112.48(16) ?
O1 C7 C6 . . 105.14(14) ?
O5 C7 C8 . . 111.17(15) ?
O1 C7 C8 . . 112.19(15) ?
C6 C7 C8 . . 108.86(14) ?
C7 C8 C15 . . 110.56(15) ?
C7 C8 C14 . . 115.67(15) ?
C15 C8 C14 . . 97.78(14) ?
C7 C8 C9 . . 108.82(15) ?
C15 C8 C9 . . 112.61(15) ?
C14 C8 C9 . . 111.15(15) ?
C11 C9 C10 . . 118.26(15) ?
C11 C9 C8 . . 112.79(15) ?
C10 C9 C8 . . 109.30(14) ?
C11 C9 H9 . . 105.1 ?
C10 C9 H9 . . 105.1 ?
C8 C9 H9 . . 105.1 ?
C20 C10 C1 . . 112.32(14) ?
C20 C10 C9 . . 108.66(14) ?
C1 C10 C9 . . 112.38(14) ?
C20 C10 C5 . . 109.46(14) ?
C1 C10 C5 . . 108.62(14) ?
C9 C10 C5 . . 105.13(14) ?
O6 C11 C9 . . 110.50(14) ?
O6 C11 C12 . . 107.79(16) ?
C9 C11 C12 . . 111.49(15) ?
O6 C11 H11 . . 109.0 ?
C9 C11 H11 . . 109.0 ?
C12 C11 H11 . . 109.0 ?
C11 C12 C13 . . 113.19(16) ?
C11 C12 H12A . . 108.9 ?
C13 C12 H12A . . 108.9 ?
C11 C12 H12B . . 108.9 ?
C13 C12 H12B . . 108.9 ?
H12A C12 H12B . . 107.8 ?
C16 C13 C14 . . 101.84(16) ?
C16 C13 C12 . . 110.20(17) ?
C14 C13 C12 . . 110.16(16) ?
C16 C13 H13 . . 111.4 ?
C14 C13 H13 . . 111.4 ?
C12 C13 H13 . . 111.4 ?
C13 C14 C8 . . 100.13(15) ?
C13 C14 H14A . . 111.7 ?
C8 C14 H14A . . 111.7 ?
C13 C14 H14B . . 111.7 ?
C8 C14 H14B . . 111.7 ?
H14A C14 H14B . . 109.5 ?
O8 C15 C16 . . 114.46(15) ?
O8 C15 C8 . . 112.15(14) ?
C16 C15 C8 . . 104.77(15) ?
O8 C15 H15 . . 108.4 ?
C16 C15 H15 . . 108.4 ?
C8 C15 H15 . . 108.4 ?
C17 C16 C15 . . 125.55(19) ?
C17 C16 C13 . . 127.7(2) ?
C15 C16 C13 . . 106.74(16) ?
C16 C17 H17A . . 120.0 ?
C16 C17 H17B . . 120.0 ?
H17A C17 H17B . . 120.0 ?
C4 C18 H18A . . 109.5 ?
C4 C18 H18B . . 109.5 ?
H18A C18 H18B . . 109.5 ?
C4 C18 H18C . . 109.5 ?
H18A C18 H18C . . 109.5 ?
H18B C18 H18C . . 109.5 ?
C4 C19 H19A . . 109.5 ?
C4 C19 H19B . . 109.5 ?
H19A C19 H19B . . 109.5 ?
C4 C19 H19C . . 109.5 ?
H19A C19 H19C . . 109.5 ?
H19B C19 H19C . . 109.5 ?
O1 C20 C10 . . 110.86(14) ?
O1 C20 H20A . . 109.5 ?
C10 C20 H20A . . 109.5 ?
O1 C20 H20B . . 109.5 ?
C10 C20 H20B . . 109.5 ?
H20A C20 H20B . . 108.1 ?
O3 C21 O2 . . 123.17(18) ?
O3 C21 C22 . . 124.18(17) ?
O2 C21 C22 . . 112.64(17) ?
C21 C22 H22A . . 109.5 ?
C21 C22 H22B . . 109.5 ?
H22A C22 H22B . . 109.5 ?
C21 C22 H22C . . 109.5 ?
H22A C22 H22C . . 109.5 ?
H22B C22 H22C . . 109.5 ?
O7 C23 O6 . . 123.7(2) ?
O7 C23 C24 . . 125.3(2) ?
O6 C23 C24 . . 111.01(18) ?
C23 C24 H24A . . 109.5 ?
C23 C24 H24B . . 109.5 ?
H24A C24 H24B . . 109.5 ?
C23 C24 H24C . . 109.5 ?
H24A C24 H24C . . 109.5 ?
H24B C24 H24C . . 109.5 ?
O9 C25 O8 . . 122.84(17) ?
O9 C25 C26 . . 126.38(17) ?
O8 C25 C26 . . 110.75(15) ?
C25 C26 H26A . . 109.5 ?
C25 C26 H26B . . 109.5 ?
H26A C26 H26B . . 109.5 ?
C25 C26 H26C . . 109.5 ?
H26A C26 H26C . . 109.5 ?
H26B C26 H26C . . 109.5 ?

loop_
_geom_bond_atom_site_label_1
_geom_bond_atom_site_label_2
_geom_bond_site_symmetry_2
_geom_bond_distance
_geom_bond_publ_flag
O1 C7 . 1.433(2) ?
O1 C20 . 1.443(2) ?
O2 C21 . 1.348(2) ?
O2 C1 . 1.461(2) ?
O3 C21 . 1.207(2) ?
O4 C6 . 1.210(2) ?
O5 C7 . 1.381(2) ?
O5 H5O . 0.89(3) ?
O6 C23 . 1.341(2) ?
O6 C11 . 1.462(2) ?
O7 C23 . 1.209(3) ?
O8 C25 . 1.364(2) ?
O8 C15 . 1.446(2) ?
O9 C25 . 1.201(2) ?
C1 C2 . 1.524(3) ?
C1 C10 . 1.535(2) ?
C1 H1 . 1.0000 ?
C2 C3 . 1.517(3) ?
C2 H2A . 0.9900 ?
C2 H2B . 0.9900 ?
C3 C4 . 1.538(2) ?
C3 H3A . 0.9900 ?
C3 H3B . 0.9900 ?
C4 C18 . 1.534(3) ?
C4 C19 . 1.539(3) ?
C4 C5 . 1.565(2) ?
C5 C6 . 1.522(2) ?
C5 C10 . 1.572(3) ?
C5 H5 . 1.0000 ?
C6 C7 . 1.527(3) ?
C7 C8 . 1.531(3) ?
C8 C15 . 1.539(3) ?
C8 C14 . 1.542(3) ?
C8 C9 . 1.571(2) ?
C9 C11 . 1.534(3) ?
C9 C10 . 1.567(2) ?
C9 H9 . 1.0000 ?
C10 C20 . 1.532(3) ?
C11 C12 . 1.534(3) ?
C11 H11 . 1.0000 ?
C12 C13 . 1.549(3) ?
C12 H12A . 0.9900 ?
C12 H12B . 0.9900 ?
C13 C16 . 1.518(3) ?
C13 C14 . 1.541(3) ?
C13 H13 . 1.0000 ?
C14 H14A . 0.9900 ?
C14 H14B . 0.9900 ?
C15 C16 . 1.507(3) ?
C15 H15 . 1.0000 ?
C16 C17 . 1.320(3) ?
C17 H17A . 0.9500 ?
C17 H17B . 0.9500 ?
C18 H18A . 0.9800 ?
C18 H18B . 0.9800 ?
C18 H18C . 0.9800 ?
C19 H19A . 0.9800 ?
C19 H19B . 0.9800 ?
C19 H19C . 0.9800 ?
C20 H20A . 0.9900 ?
C20 H20B . 0.9900 ?
C21 C22 . 1.502(3) ?
C22 H22A . 0.9800 ?
C22 H22B . 0.9800 ?
C22 H22C . 0.9800 ?
C23 C24 . 1.496(3) ?
C24 H24A . 0.9800 ?
C24 H24B . 0.9800 ?
C24 H24C . 0.9800 ?
C25 C26 . 1.489(3) ?
C26 H26A . 0.9800 ?
C26 H26B . 0.9800 ?
C26 H26C . 0.9800 ?

loop_
_geom_hbond_atom_site_label_D
_geom_hbond_atom_site_label_H
_geom_hbond_atom_site_label_A
_geom_hbond_site_symmetry_A
_geom_hbond_distance_DH
_geom_hbond_distance_HA
_geom_hbond_distance_DA
_geom_hbond_angle_DHA
_geom_hbond_publ_flag
O5 H5O O3 2_565 0.89(3) 2.18(3) 2.853(2) 133(3) yes

loop_
_geom_torsion_atom_site_label_1
_geom_torsion_atom_site_label_2
_geom_torsion_atom_site_label_3
_geom_torsion_atom_site_label_4
_geom_torsion_site_symmetry_1
_geom_torsion_site_symmetry_2
_geom_torsion_site_symmetry_3
_geom_torsion_site_symmetry_4
_geom_torsion
_geom_torsion_publ_flag
C21 O2 C1 C2 . . . . 79.21(18) ?
C21 O2 C1 C10 . . . . -156.71(14) ?
O2 C1 C2 C3 . . . . 178.82(15) ?
C10 C1 C2 C3 . . . . 58.0(2) ?
C1 C2 C3 C4 . . . . -60.8(2) ?
C2 C3 C4 C18 . . . . 170.35(17) ?
C2 C3 C4 C19 . . . . -72.3(2) ?
C2 C3 C4 C5 . . . . 52.7(2) ?
C18 C4 C5 C6 . . . . 68.7(2) ?
C3 C4 C5 C6 . . . . -175.05(16) ?
C19 C4 C5 C6 . . . . -52.1(2) ?
C18 C4 C5 C10 . . . . -162.57(15) ?
C3 C4 C5 C10 . . . . -46.3(2) ?
C19 C4 C5 C10 . . . . 76.7(2) ?
C4 C5 C6 O4 . . . . -40.0(2) ?
C10 C5 C6 O4 . . . . -174.96(17) ?
C4 C5 C6 C7 . . . . 138.70(16) ?
C10 C5 C6 C7 . . . . 3.77(19) ?
C20 O1 C7 O5 . . . . -176.40(15) ?
C20 O1 C7 C6 . . . . 63.87(18) ?
C20 O1 C7 C8 . . . . -54.3(2) ?
O4 C6 C7 O5 . . . . 1.3(2) ?
C5 C6 C7 O5 . . . . -177.53(14) ?
O4 C6 C7 O1 . . . . 117.22(17) ?
C5 C6 C7 O1 . . . . -61.59(18) ?
O4 C6 C7 C8 . . . . -122.38(18) ?
C5 C6 C7 C8 . . . . 58.80(19) ?
O5 C7 C8 C15 . . . . -57.8(2) ?
O1 C7 C8 C15 . . . . -177.47(14) ?
C6 C7 C8 C15 . . . . 66.59(18) ?
O5 C7 C8 C14 . . . . 52.1(2) ?
O1 C7 C8 C14 . . . . -67.5(2) ?
C6 C7 C8 C14 . . . . 176.51(14) ?
O5 C7 C8 C9 . . . . 177.99(15) ?
O1 C7 C8 C9 . . . . 58.37(19) ?
C6 C7 C8 C9 . . . . -57.57(19) ?
C7 C8 C9 C11 . . . . -137.05(16) ?
C15 C8 C9 C11 . . . . 100.02(18) ?
C14 C8 C9 C11 . . . . -8.5(2) ?
C7 C8 C9 C10 . . . . -3.3(2) ?
C15 C8 C9 C10 . . . . -126.24(16) ?
C14 C8 C9 C10 . . . . 125.19(16) ?
O2 C1 C10 C20 . . . . -46.06(19) ?
C2 C1 C10 C20 . . . . 73.7(2) ?
O2 C1 C10 C9 . . . . 76.83(18) ?
C2 C1 C10 C9 . . . . -163.36(16) ?
O2 C1 C10 C5 . . . . -167.28(13) ?
C2 C1 C10 C5 . . . . -47.5(2) ?
C11 C9 C10 C20 . . . . 78.01(19) ?
C8 C9 C10 C20 . . . . -52.86(19) ?
C11 C9 C10 C1 . . . . -46.9(2) ?
C8 C9 C10 C1 . . . . -177.79(15) ?
C11 C9 C10 C5 . . . . -164.89(15) ?
C8 C9 C10 C5 . . . . 64.24(17) ?
C6 C5 C10 C20 . . . . 52.48(18) ?
C4 C5 C10 C20 . . . . -79.04(19) ?
C6 C5 C10 C1 . . . . 175.44(14) ?
C4 C5 C10 C1 . . . . 43.9(2) ?
C6 C5 C10 C9 . . . . -64.08(16) ?
C4 C5 C10 C9 . . . . 164.41(15) ?
C23 O6 C11 C9 . . . . 155.35(15) ?
C23 O6 C11 C12 . . . . -82.60(19) ?
C10 C9 C11 O6 . . . . -55.2(2) ?
C8 C9 C11 O6 . . . . 74.07(18) ?
C10 C9 C11 C12 . . . . -175.06(15) ?
C8 C9 C11 C12 . . . . -45.8(2) ?
O6 C11 C12 C13 . . . . -81.5(2) ?
C9 C11 C12 C13 . . . . 39.9(2) ?
C11 C12 C13 C16 . . . . -91.6(2) ?
C11 C12 C13 C14 . . . . 20.0(2) ?
C16 C13 C14 C8 . . . . 44.81(17) ?
C12 C13 C14 C8 . . . . -72.12(19) ?
C7 C8 C14 C13 . . . . -169.77(16) ?
C15 C8 C14 C13 . . . . -52.46(16) ?
C9 C8 C14 C13 . . . . 65.50(17) ?
C25 O8 C15 C16 . . . . -104.33(18) ?
C25 O8 C15 C8 . . . . 136.49(15) ?
C7 C8 C15 O8 . . . . -73.12(19) ?
C14 C8 C15 O8 . . . . 165.67(15) ?
C9 C8 C15 O8 . . . . 48.8(2) ?
C7 C8 C15 C16 . . . . 162.17(15) ?
C14 C8 C15 C16 . . . . 40.96(17) ?
C9 C8 C15 C16 . . . . -75.87(18) ?
O8 C15 C16 C17 . . . . 43.7(3) ?
C8 C15 C16 C17 . . . . 167.0(2) ?
O8 C15 C16 C13 . . . . -137.21(16) ?
C8 C15 C16 C13 . . . . -13.96(19) ?
C14 C13 C16 C17 . . . . 160.0(2) ?
C12 C13 C16 C17 . . . . -83.1(3) ?
C14 C13 C16 C15 . . . . -19.07(19) ?
C12 C13 C16 C15 . . . . 97.83(19) ?
C7 O1 C20 C10 . . . . -6.8(2) ?
C1 C10 C20 O1 . . . . -174.21(15) ?
C9 C10 C20 O1 . . . . 60.82(19) ?
C5 C10 C20 O1 . . . . -53.47(19) ?
C1 O2 C21 O3 . . . . 9.4(2) ?
C1 O2 C21 C22 . . . . -171.83(15) ?
C11 O6 C23 O7 . . . . -2.5(3) ?
C11 O6 C23 C24 . . . . 177.06(17) ?
C15 O8 C25 O9 . . . . 8.8(2) ?
C15 O8 C25 C26 . . . . -169.77(15) ?

loop_
_cod_related_entry_id
_cod_related_entry_database
_cod_related_entry_code
1 ChemSpider 24743548
